data_7241620
loop_
_publ_author_name
'Malapile, Ramokone Junia'
'Nyamayaro, Kudzanai'
'Nassimbeni, Luigi R.'
'B\'athori, Nikoletta B.'

_publ_section_title
;
 Multicomponent crystals of baclofen with acids and bases---conformational
 flexibility and synthon versatility
;
_journal_issue 1
_journal_name_full CrystEngComm
_journal_page_first 91
_journal_page_last 99
_journal_paper_doi 10.1039/D0CE01522A
_journal_volume 23
_journal_year 2021
_chemical_formula_sum 'C27 H35 Cl2 N3 O5'
_chemical_formula_weight 552.48
_chemical_melting_point 395.87
_space_group_crystal_system triclinic
_space_group_IT_number 2
_space_group_name_Hall '-P 1'
_space_group_name_H-M_alt 'P -1'
_atom_sites_solution_hydrogens mixed
_audit_creation_method SHELXL-2016/4
_audit_update_record
;
2020-09-11 deposited with the CCDC.	2020-11-18 downloaded from the CCDC.
;
_cell_angle_alpha 101.74(3)
_cell_angle_beta 92.00(3)
_cell_angle_gamma 101.56(3)
_cell_formula_units_Z 2
_cell_length_a 5.9469(12)
_cell_length_b 12.127(2)
_cell_length_c 20.466(4)
_cell_measurement_reflns_used 6727
_cell_measurement_temperature 173(2)
_cell_measurement_theta_max 27.914
_cell_measurement_theta_min 1.830
_cell_volume 1411.4(5)
_computing_structure_refinement 'SHELXL-2016/4 (Sheldrick, 2016)'
_computing_structure_solution 'SHELXT 2014/5 (Sheldrick, 2014)'
_diffrn_ambient_temperature 173(2)
_diffrn_measured_fraction_theta_full 0.999
_diffrn_measured_fraction_theta_max 0.996
_diffrn_measurement_device_type Bruker
_diffrn_radiation_type MoK\a
_diffrn_radiation_wavelength 0.71073
_diffrn_reflns_av_R_equivalents 0.0343
_diffrn_reflns_av_unetI/netI 0.0308
_diffrn_reflns_Laue_measured_fraction_full 0.999
_diffrn_reflns_Laue_measured_fraction_max 0.996
_diffrn_reflns_limit_h_max 7
_diffrn_reflns_limit_h_min -7
_diffrn_reflns_limit_k_max 15
_diffrn_reflns_limit_k_min -15
_diffrn_reflns_limit_l_max 26
_diffrn_reflns_limit_l_min -26
_diffrn_reflns_number 31056
_diffrn_reflns_point_group_measured_fraction_full 0.999
_diffrn_reflns_point_group_measured_fraction_max 0.996
_diffrn_reflns_theta_full 25.242
_diffrn_reflns_theta_max 27.914
_diffrn_reflns_theta_min 1.830
_exptl_absorpt_coefficient_mu 0.271
_exptl_absorpt_correction_T_max 1.000
_exptl_absorpt_correction_T_min 0.907
_exptl_absorpt_correction_type multi-scan
_exptl_absorpt_process_details SADABS
_exptl_crystal_colour colorless
_exptl_crystal_density_diffrn 1.300
_exptl_crystal_description chunk
_exptl_crystal_F_000 584
_exptl_crystal_size_max 0.280
_exptl_crystal_size_mid 0.120
_exptl_crystal_size_min 0.040
_refine_diff_density_max 0.289
_refine_diff_density_min -0.279
_refine_diff_density_rms 0.042
_refine_ls_extinction_method none
_refine_ls_goodness_of_fit_ref 1.033
_refine_ls_hydrogen_treatment noref
_refine_ls_matrix_type full
_refine_ls_number_parameters 368
_refine_ls_number_reflns 6727
_refine_ls_number_restraints 0
_refine_ls_restrained_S_all 1.033
_refine_ls_R_factor_all 0.0582
_refine_ls_R_factor_gt 0.0390
_refine_ls_shift/su_max 0.001
_refine_ls_shift/su_mean 0.000
_refine_ls_structure_factor_coef Fsqd
_refine_ls_weighting_details 'w=1/[\s^2^(Fo^2^)+(0.0395P)^2^+0.4647P] where P=(Fo^2^+2Fc^2^)/3'
_refine_ls_weighting_scheme calc
_refine_ls_wR_factor_gt 0.0887
_refine_ls_wR_factor_ref 0.0980
_reflns_Friedel_coverage 0.000
_reflns_number_gt 5143
_reflns_number_total 6727
_reflns_threshold_expression 'I > 2\s(I)'
_cod_data_source_file d0ce01522a2.cif
_cod_data_source_block bac-34lut-w
_cod_depositor_comments 'Adding full bibliography for 7241617--7241623.cif.'
_cod_original_cell_volume 1411.3(5)
_cod_database_code 7241620
_shelx_shelxl_version_number 2016/4
_shelx_space_group_comment
;
The symmetry employed for this shelxl refinement is uniquely defined
by the following loop, which should always be used as a source of
symmetry information in preference to the above space-group names.
They are only intended as comments.
;
_shelx_estimated_absorpt_t_min 0.928
_shelx_estimated_absorpt_t_max 0.989

loop_
_space_group_symop_operation_xyz
'x, y, z'
'-x, -y, -z'

loop_
_atom_site_label
_atom_site_type_symbol
_atom_site_fract_x
_atom_site_fract_y
_atom_site_fract_z
_atom_site_U_iso_or_equiv
_atom_site_adp_type
_atom_site_occupancy
_atom_site_site_symmetry_order
_atom_site_calc_flag
_atom_site_refinement_flags_posn
_atom_site_refinement_flags_adp
_atom_site_refinement_flags_occupancy
_atom_site_disorder_assembly
_atom_site_disorder_group
N11 N 0.1764(3) 0.73140(12) 0.29734(7) 0.0356(3) Uani 1 1 d . . . . .
C12 C 0.2116(3) 0.67404(14) 0.34470(9) 0.0365(4) Uani 1 1 d . . . . .
H12 H 0.334369 0.634230 0.340635 0.044 Uiso 1 1 calc R U . . .
C13 C 0.0822(3) 0.66848(16) 0.39911(9) 0.0423(4) Uani 1 1 d . . . . .
C14 C -0.0956(3) 0.72876(18) 0.40633(9) 0.0465(5) Uani 1 1 d . . . . .
C15 C -0.1314(3) 0.78858(17) 0.35787(10) 0.0467(5) Uani 1 1 d . . . . .
H15 H -0.250682 0.830624 0.361025 0.056 Uiso 1 1 calc R U . . .
C16 C 0.0050(3) 0.78775(15) 0.30486(9) 0.0417(4) Uani 1 1 d . . . . .
H16 H -0.024418 0.829394 0.272029 0.050 Uiso 1 1 calc R U . . .
C17 C -0.2455(4) 0.7250(3) 0.46425(12) 0.0894(10) Uani 1 1 d . . . . .
H17A H -0.342884 0.647755 0.458549 0.134 Uiso 1 1 calc R U . . .
H17B H -0.342851 0.781617 0.465540 0.134 Uiso 1 1 calc R U . . .
H17C H -0.147868 0.743249 0.506233 0.134 Uiso 1 1 calc R U . . .
H1E H -0.080(3) 1.1966(14) 0.0652(8) 0.028(4) Uiso 1 1 d . . . . .
H1B H 0.261(3) 0.7887(16) 0.1571(9) 0.038(5) Uiso 1 1 d . . . . .
H1D H -0.288(3) 1.1073(15) 0.0400(8) 0.028(4) Uiso 1 1 d . . . . .
H1A H 0.487(3) 0.7500(14) 0.1586(8) 0.030(4) Uiso 1 1 d . . . . .
H1F H -0.309(3) 1.2293(16) 0.0592(9) 0.036(5) Uiso 1 1 d . . . . .
H1C H 0.305(3) 0.7203(16) 0.2078(10) 0.041(5) Uiso 1 1 d . . . . .
H19B H -0.267(3) 0.9226(18) -0.0465(9) 0.043(5) Uiso 1 1 d . . . . .
H19A H -0.231(4) 1.0154(18) -0.0759(11) 0.050(6) Uiso 1 1 d . . . . .
C18 C 0.1306(5) 0.5956(2) 0.44758(13) 0.0787(8) Uani 1 1 d . . . . .
H18C H 0.172888 0.644652 0.492407 0.118 Uiso 1 1 calc R U . . .
H18B H 0.257677 0.558455 0.433024 0.118 Uiso 1 1 calc R U . . .
H18A H -0.007387 0.536486 0.448734 0.118 Uiso 1 1 calc R U . . .
O19 O -0.29002(18) 0.99010(9) -0.04237(5) 0.0245(2) Uani 1 1 d . . . . .
CL1A Cl 0.50010(11) 0.36473(5) 0.36226(3) 0.06205(17) Uani 1 1 d . . . . .
O1A O 0.56519(17) 0.34285(8) 0.04009(5) 0.0281(2) Uani 1 1 d . . . . .
N1A N 0.3300(2) 0.73036(10) 0.16332(6) 0.0203(2) Uani 1 1 d . . . . .
C1A C 0.3884(2) 0.49412(11) 0.17315(7) 0.0201(3) Uani 1 1 d . . . . .
O2A O 0.22988(18) 0.23092(8) 0.05245(6) 0.0296(2) Uani 1 1 d . . . . .
C2A C 0.6048(3) 0.51916(13) 0.20762(8) 0.0285(3) Uani 1 1 d . . . . .
H2A H 0.731262 0.563654 0.190994 0.034 Uiso 1 1 calc R U . . .
C3A C 0.6397(3) 0.48048(15) 0.26576(8) 0.0355(4) Uani 1 1 d . . . . .
H3A H 0.788471 0.498142 0.288655 0.043 Uiso 1 1 calc R U . . .
C4A C 0.4558(3) 0.41616(14) 0.28984(8) 0.0352(4) Uani 1 1 d . . . . .
C5A C 0.2368(3) 0.39302(14) 0.25829(8) 0.0347(4) Uani 1 1 d . . . . .
H5A H 0.109928 0.351069 0.276145 0.042 Uiso 1 1 calc R U . . .
C6A C 0.2053(3) 0.43204(12) 0.20018(8) 0.0269(3) Uani 1 1 d . . . . .
H6A H 0.055270 0.416046 0.178253 0.032 Uiso 1 1 calc R U . . .
C7A C 0.3579(2) 0.53045(11) 0.10724(7) 0.0193(3) Uani 1 1 d . . . . .
H7A H 0.514570 0.560757 0.093843 0.023 Uiso 1 1 calc R U . . .
C8A C 0.2384(2) 0.42855(11) 0.05081(7) 0.0216(3) Uani 1 1 d . . . . .
H8A H 0.074321 0.405282 0.059043 0.026 Uiso 1 1 calc R U . . .
H8B H 0.245039 0.453046 0.007511 0.026 Uiso 1 1 calc R U . . .
C9A C 0.3535(2) 0.32564(11) 0.04693(7) 0.0210(3) Uani 1 1 d . . . . .
C10A C 0.2216(2) 0.62601(11) 0.11193(7) 0.0207(3) Uani 1 1 d . . . . .
H10B H 0.211134 0.647057 0.067821 0.025 Uiso 1 1 calc R U . . .
H10A H 0.063229 0.596776 0.123131 0.025 Uiso 1 1 calc R U . . .
CL1B Cl -0.31099(10) 1.07021(5) 0.45181(2) 0.05782(16) Uani 1 1 d . . . . .
O1B O 0.12144(16) 0.90200(8) 0.14154(5) 0.0232(2) Uani 1 1 d . . . . .
N1B N -0.2364(2) 1.17452(10) 0.06960(6) 0.0192(2) Uani 1 1 d . . . . .
C1B C -0.1946(2) 1.07494(11) 0.23479(7) 0.0193(3) Uani 1 1 d . . . . .
O2B O -0.20200(17) 0.77742(8) 0.14884(5) 0.0265(2) Uani 1 1 d . . . . .
C2B C -0.0123(3) 1.11014(12) 0.28363(7) 0.0251(3) Uani 1 1 d . . . . .
H2B H 0.138689 1.135202 0.271116 0.030 Uiso 1 1 calc R U . . .
C3B C -0.0452(3) 1.10964(14) 0.35045(8) 0.0332(4) Uani 1 1 d . . . . .
H3B H 0.081371 1.134224 0.383377 0.040 Uiso 1 1 calc R U . . .
C4B C -0.2657(3) 1.07267(14) 0.36819(8) 0.0329(4) Uani 1 1 d . . . . .
C5B C -0.4509(3) 1.03561(14) 0.32071(8) 0.0320(4) Uani 1 1 d . . . . .
H5B H -0.601096 1.009431 0.333419 0.038 Uiso 1 1 calc R U . . .
C6B C -0.4150(3) 1.03707(13) 0.25427(8) 0.0267(3) Uani 1 1 d . . . . .
H6B H -0.541965 1.011969 0.221483 0.032 Uiso 1 1 calc R U . . .
C7B C -0.1552(2) 1.07664(11) 0.16187(7) 0.0175(3) Uani 1 1 d . . . . .
H7B H 0.013566 1.103539 0.158636 0.021 Uiso 1 1 calc R U . . .
C8B C -0.2318(2) 0.95452(11) 0.11719(7) 0.0188(3) Uani 1 1 d . . . . .
H8C H -0.397989 0.925682 0.120571 0.023 Uiso 1 1 calc R U . . .
H8D H -0.208930 0.958309 0.069945 0.023 Uiso 1 1 calc R U . . .
C9B C -0.0967(2) 0.87084(11) 0.13755(6) 0.0180(3) Uani 1 1 d . . . . .
C10B C -0.2803(2) 1.16284(11) 0.13904(7) 0.0192(3) Uani 1 1 d . . . . .
H10C H -0.447963 1.137225 0.141779 0.023 Uiso 1 1 calc R U . . .
H10D H -0.229315 1.239110 0.169750 0.023 Uiso 1 1 calc R U . . .

loop_
_atom_site_aniso_label
_atom_site_aniso_U_11
_atom_site_aniso_U_22
_atom_site_aniso_U_33
_atom_site_aniso_U_23
_atom_site_aniso_U_13
_atom_site_aniso_U_12
N11 0.0442(8) 0.0336(7) 0.0302(7) 0.0097(6) 0.0070(6) 0.0070(6)
C12 0.0384(10) 0.0314(8) 0.0404(10) 0.0111(7) 0.0011(7) 0.0062(7)
C13 0.0422(10) 0.0468(10) 0.0334(9) 0.0176(8) -0.0051(8) -0.0089(8)
C14 0.0370(10) 0.0598(12) 0.0297(9) -0.0038(8) 0.0042(7) -0.0065(9)
C15 0.0427(11) 0.0443(11) 0.0492(11) -0.0042(9) 0.0022(9) 0.0148(9)
C16 0.0521(11) 0.0344(9) 0.0402(10) 0.0115(8) -0.0025(8) 0.0105(8)
C17 0.0614(16) 0.141(3) 0.0415(13) -0.0044(14) 0.0202(11) -0.0142(16)
C18 0.0776(17) 0.0945(19) 0.0653(15) 0.0561(15) -0.0142(13) -0.0155(14)
O19 0.0295(6) 0.0201(5) 0.0264(6) 0.0066(4) 0.0089(4) 0.0083(4)
CL1A 0.0838(4) 0.0582(3) 0.0465(3) 0.0299(2) -0.0187(3) 0.0054(3)
O1A 0.0225(5) 0.0235(5) 0.0455(6) 0.0164(5) 0.0115(5) 0.0106(4)
N1A 0.0201(6) 0.0161(6) 0.0275(7) 0.0082(5) 0.0050(5) 0.0061(5)
C1A 0.0202(7) 0.0130(6) 0.0286(7) 0.0048(5) 0.0019(6) 0.0066(5)
O2A 0.0256(6) 0.0177(5) 0.0486(7) 0.0106(5) 0.0105(5) 0.0073(4)
C2A 0.0202(7) 0.0299(8) 0.0353(8) 0.0074(6) 0.0012(6) 0.0049(6)
C3A 0.0297(9) 0.0405(9) 0.0358(9) 0.0067(7) -0.0086(7) 0.0094(7)
C4A 0.0492(10) 0.0270(8) 0.0314(9) 0.0107(7) -0.0061(7) 0.0100(7)
C5A 0.0383(9) 0.0276(8) 0.0373(9) 0.0150(7) 0.0011(7) -0.0030(7)
C6A 0.0227(7) 0.0236(7) 0.0343(8) 0.0111(6) -0.0016(6) 0.0003(6)
C7A 0.0163(6) 0.0156(6) 0.0287(7) 0.0081(5) 0.0048(5) 0.0056(5)
C8A 0.0204(7) 0.0190(6) 0.0277(7) 0.0070(5) 0.0026(6) 0.0074(5)
C9A 0.0237(7) 0.0188(6) 0.0226(7) 0.0059(5) 0.0045(5) 0.0077(6)
C10A 0.0193(7) 0.0165(6) 0.0287(7) 0.0078(5) 0.0034(6) 0.0060(5)
CL1B 0.0669(3) 0.0793(4) 0.0262(2) 0.0137(2) 0.0170(2) 0.0083(3)
O1B 0.0179(5) 0.0209(5) 0.0351(6) 0.0125(4) 0.0037(4) 0.0072(4)
N1B 0.0190(6) 0.0145(6) 0.0257(6) 0.0063(5) 0.0018(5) 0.0053(5)
C1B 0.0206(7) 0.0149(6) 0.0232(7) 0.0032(5) 0.0028(5) 0.0059(5)
O2B 0.0211(5) 0.0206(5) 0.0422(6) 0.0151(4) 0.0056(4) 0.0058(4)
C2B 0.0220(7) 0.0266(7) 0.0259(7) 0.0051(6) 0.0027(6) 0.0038(6)
C3B 0.0322(9) 0.0409(9) 0.0233(8) 0.0044(7) -0.0010(6) 0.0036(7)
C4B 0.0426(10) 0.0354(9) 0.0221(8) 0.0069(6) 0.0107(7) 0.0090(7)
C5B 0.0271(8) 0.0339(8) 0.0354(9) 0.0086(7) 0.0126(7) 0.0045(7)
C6B 0.0207(7) 0.0286(8) 0.0301(8) 0.0059(6) 0.0036(6) 0.0037(6)
C7B 0.0141(6) 0.0163(6) 0.0226(7) 0.0048(5) 0.0012(5) 0.0039(5)
C8B 0.0191(7) 0.0162(6) 0.0222(7) 0.0049(5) 0.0000(5) 0.0057(5)
C9B 0.0198(7) 0.0169(6) 0.0189(6) 0.0041(5) 0.0036(5) 0.0066(5)
C10B 0.0197(7) 0.0152(6) 0.0233(7) 0.0037(5) 0.0025(5) 0.0054(5)

loop_
_atom_type_symbol
_atom_type_description
_atom_type_scat_dispersion_real
_atom_type_scat_dispersion_imag
_atom_type_scat_source
C C 0.0033 0.0016 'International Tables Vol C Tables 4.2.6.8 and 6.1.1.4'
H H 0.0000 0.0000 'International Tables Vol C Tables 4.2.6.8 and 6.1.1.4'
N N 0.0061 0.0033 'International Tables Vol C Tables 4.2.6.8 and 6.1.1.4'
O O 0.0106 0.0060 'International Tables Vol C Tables 4.2.6.8 and 6.1.1.4'
Cl Cl 0.1484 0.1585 'International Tables Vol C Tables 4.2.6.8 and 6.1.1.4'

loop_
_geom_angle_atom_site_label_1
_geom_angle_atom_site_label_2
_geom_angle_atom_site_label_3
_geom_angle
_geom_angle_site_symmetry_1
_geom_angle_site_symmetry_3
_geom_angle_publ_flag
C16 N11 C12 116.32(15) . . ?
N11 C12 C13 124.69(17) . . ?
N11 C12 H12 117.7 . . ?
C13 C12 H12 117.7 . . ?
C12 C13 C14 118.10(16) . . ?
C12 C13 C18 119.9(2) . . ?
C14 C13 C18 121.99(19) . . ?
C15 C14 C13 117.37(17) . . ?
C15 C14 C17 121.9(2) . . ?
C13 C14 C17 120.8(2) . . ?
C14 C15 C16 120.29(18) . . ?
C14 C15 H15 119.9 . . ?
C16 C15 H15 119.9 . . ?
N11 C16 C15 123.22(17) . . ?
N11 C16 H16 118.4 . . ?
C15 C16 H16 118.4 . . ?
C14 C17 H17A 109.5 . . ?
C14 C17 H17B 109.5 . . ?
H17A C17 H17B 109.5 . . ?
C14 C17 H17C 109.5 . . ?
H17A C17 H17C 109.5 . . ?
H17B C17 H17C 109.5 . . ?
C13 C18 H18C 109.5 . . ?
C13 C18 H18B 109.5 . . ?
H18C C18 H18B 109.5 . . ?
C13 C18 H18A 109.5 . . ?
H18C C18 H18A 109.5 . . ?
H18B C18 H18A 109.5 . . ?
H19B O19 H19A 105.9(18) . . ?
C10A N1A H1B 107.6(11) . . ?
C10A N1A H1A 110.1(10) . . ?
H1B N1A H1A 110.0(15) . . ?
C10A N1A H1C 112.3(11) . . ?
H1B N1A H1C 106.9(15) . . ?
H1A N1A H1C 109.8(15) . . ?
C2A C1A C6A 117.75(13) . . ?
C2A C1A C7A 120.37(13) . . ?
C6A C1A C7A 121.86(13) . . ?
C3A C2A C1A 121.41(15) . . ?
C3A C2A H2A 119.3 . . ?
C1A C2A H2A 119.3 . . ?
C4A C3A C2A 119.17(15) . . ?
C4A C3A H3A 120.4 . . ?
C2A C3A H3A 120.4 . . ?
C3A C4A C5A 121.05(15) . . ?
C3A C4A CL1A 119.35(13) . . ?
C5A C4A CL1A 119.59(13) . . ?
C4A C5A C6A 118.93(15) . . ?
C4A C5A H5A 120.5 . . ?
C6A C5A H5A 120.5 . . ?
C5A C6A C1A 121.62(14) . . ?
C5A C6A H6A 119.2 . . ?
C1A C6A H6A 119.2 . . ?
C1A C7A C10A 113.14(11) . . ?
C1A C7A C8A 112.19(11) . . ?
C10A C7A C8A 108.18(11) . . ?
C1A C7A H7A 107.7 . . ?
C10A C7A H7A 107.7 . . ?
C8A C7A H7A 107.7 . . ?
C9A C8A C7A 111.19(11) . . ?
C9A C8A H8A 109.4 . . ?
C7A C8A H8A 109.4 . . ?
C9A C8A H8B 109.4 . . ?
C7A C8A H8B 109.4 . . ?
H8A C8A H8B 108.0 . . ?
O1A C9A O2A 125.01(13) . . ?
O1A C9A C8A 117.15(12) . . ?
O2A C9A C8A 117.82(12) . . ?
N1A C10A C7A 112.11(11) . . ?
N1A C10A H10B 109.2 . . ?
C7A C10A H10B 109.2 . . ?
N1A C10A H10A 109.2 . . ?
C7A C10A H10A 109.2 . . ?
H10B C10A H10A 107.9 . . ?
C10B N1B H1E 111.1(10) . . ?
C10B N1B H1D 111.4(10) . . ?
H1E N1B H1D 107.2(14) . . ?
C10B N1B H1F 108.8(11) . . ?
H1E N1B H1F 109.0(15) . . ?
H1D N1B H1F 109.3(15) . . ?
C2B C1B C6B 118.22(13) . . ?
C2B C1B C7B 120.77(12) . . ?
C6B C1B C7B 121.01(13) . . ?
C1B C2B C3B 121.55(14) . . ?
C1B C2B H2B 119.2 . . ?
C3B C2B H2B 119.2 . . ?
C4B C3B C2B 118.82(15) . . ?
C4B C3B H3B 120.6 . . ?
C2B C3B H3B 120.6 . . ?
C5B C4B C3B 121.18(14) . . ?
C5B C4B CL1B 119.16(13) . . ?
C3B C4B CL1B 119.65(13) . . ?
C4B C5B C6B 119.21(14) . . ?
C4B C5B H5B 120.4 . . ?
C6B C5B H5B 120.4 . . ?
C5B C6B C1B 121.01(15) . . ?
C5B C6B H6B 119.5 . . ?
C1B C6B H6B 119.5 . . ?
C1B C7B C10B 109.59(11) . . ?
C1B C7B C8B 110.85(11) . . ?
C10B C7B C8B 111.93(11) . . ?
C1B C7B H7B 108.1 . . ?
C10B C7B H7B 108.1 . . ?
C8B C7B H7B 108.1 . . ?
C9B C8B C7B 111.70(11) . . ?
C9B C8B H8C 109.3 . . ?
C7B C8B H8C 109.3 . . ?
C9B C8B H8D 109.3 . . ?
C7B C8B H8D 109.3 . . ?
H8C C8B H8D 107.9 . . ?
O2B C9B O1B 123.95(12) . . ?
O2B C9B C8B 119.73(12) . . ?
O1B C9B C8B 116.32(11) . . ?
N1B C10B C7B 112.39(11) . . ?
N1B C10B H10C 109.1 . . ?
C7B C10B H10C 109.1 . . ?
N1B C10B H10D 109.1 . . ?
C7B C10B H10D 109.1 . . ?
H10C C10B H10D 107.9 . . ?

loop_
_geom_bond_atom_site_label_1
_geom_bond_atom_site_label_2
_geom_bond_distance
_geom_bond_site_symmetry_2
_geom_bond_publ_flag
N11 C16 1.333(2) . ?
N11 C12 1.336(2) . ?
C12 C13 1.381(2) . ?
C12 H12 0.9500 . ?
C13 C14 1.397(3) . ?
C13 C18 1.512(3) . ?
C14 C15 1.377(3) . ?
C14 C17 1.510(3) . ?
C15 C16 1.377(3) . ?
C15 H15 0.9500 . ?
C16 H16 0.9500 . ?
C17 H17A 0.9800 . ?
C17 H17B 0.9800 . ?
C17 H17C 0.9800 . ?
C18 H18C 0.9800 . ?
C18 H18B 0.9800 . ?
C18 H18A 0.9800 . ?
O19 H19B 0.85(2) . ?
O19 H19A 0.86(2) . ?
CL1A C4A 1.7523(16) . ?
O1A C9A 1.2520(17) . ?
N1A C10A 1.4855(19) . ?
N1A H1B 0.912(19) . ?
N1A H1A 0.932(18) . ?
N1A H1C 0.954(19) . ?
C1A C2A 1.392(2) . ?
C1A C6A 1.393(2) . ?
C1A C7A 1.5178(19) . ?
O2A C9A 1.2620(17) . ?
C2A C3A 1.388(2) . ?
C2A H2A 0.9500 . ?
C3A C4A 1.378(2) . ?
C3A H3A 0.9500 . ?
C4A C5A 1.383(2) . ?
C5A C6A 1.386(2) . ?
C5A H5A 0.9500 . ?
C6A H6A 0.9500 . ?
C7A C10A 1.5313(18) . ?
C7A C8A 1.541(2) . ?
C7A H7A 1.0000 . ?
C8A C9A 1.5291(18) . ?
C8A H8A 0.9900 . ?
C8A H8B 0.9900 . ?
C10A H10B 0.9900 . ?
C10A H10A 0.9900 . ?
CL1B C4B 1.7472(16) . ?
O1B C9B 1.2713(17) . ?
N1B C10B 1.4838(18) . ?
N1B H1E 0.926(18) . ?
N1B H1D 0.901(18) . ?
N1B H1F 0.916(19) . ?
C1B C2B 1.386(2) . ?
C1B C6B 1.399(2) . ?
C1B C7B 1.5224(19) . ?
O2B C9B 1.2496(16) . ?
C2B C3B 1.389(2) . ?
C2B H2B 0.9500 . ?
C3B C4B 1.384(2) . ?
C3B H3B 0.9500 . ?
C4B C5B 1.382(2) . ?
C5B C6B 1.387(2) . ?
C5B H5B 0.9500 . ?
C6B H6B 0.9500 . ?
C7B C10B 1.5335(18) . ?
C7B C8B 1.5447(19) . ?
C7B H7B 1.0000 . ?
C8B C9B 1.5245(18) . ?
C8B H8C 0.9900 . ?
C8B H8D 0.9900 . ?
C10B H10C 0.9900 . ?
C10B H10D 0.9900 . ?
